data_7010975
loop_
_publ_author_name
'Kitano, Tsuyoshi'
'Sohrin, Yoshiki'
'Hata, Yasuo'
'Kawakami, Hitoshi'
'Hori, Takeyoshi'
'Ueda, Kazumasa'

_publ_section_title
;
 Selectivity of sterically efficient [HB(pz)3]- and crowded [B(pz)4]-
 for first-series transition metals and Cd
;
_journal_coden_ASTM JCSDAA
_journal_issue 24
_journal_name_full 'Journal of the Chemical Society, Dalton Transactions'
_journal_page_first 3564
_journal_page_last 3571
_journal_paper_doi 10.1039/b106006f
_journal_year 2001
_chemical_formula_sum 'C24 H24 B2 N16 Zn'
_chemical_formula_weight 623.56
_space_group_IT_number 2
_symmetry_cell_setting triclinic
_symmetry_Int_Tables_number 2
_symmetry_space_group_name_Hall '-P 1'
_symmetry_space_group_name_H-M 'P -1'
_audit_creation_date 'Tue May 2 15:23:42 2001'
_audit_creation_method 'from TEXRAY. INF file'
_cell_angle_alpha 95.250(6)
_cell_angle_beta 103.163(6)
_cell_angle_gamma 100.019(6)
_cell_formula_units_Z 2
_cell_length_a 12.1261(9)
_cell_length_b 12.2786(9)
_cell_length_c 9.8093(7)
_cell_measurement_reflns_used 25
_cell_measurement_temperature 293.2
_cell_measurement_theta_max 35.0
_cell_measurement_theta_min 32.6
_cell_volume 1387.31(18)
_computing_cell_refinement 'Rigaku/AFC Diffractometer Control'
_computing_data_collection 'Rigaku/AFC Diffractometer Control'
_computing_data_reduction teXsan
_computing_publication_material teXsan
_computing_structure_refinement teXsan
_computing_structure_solution SIR92
_diffrn_ambient_temperature 293.2
_diffrn_measurement_device 'Rigaku AFC7R'
_diffrn_measurement_method \w-2\q
_diffrn_orient_matrix_UB_11 -0.06398
_diffrn_orient_matrix_UB_12 0.04002
_diffrn_orient_matrix_UB_13 -0.03413
_diffrn_orient_matrix_UB_21 -0.03747
_diffrn_orient_matrix_UB_22 -0.02558
_diffrn_orient_matrix_UB_23 0.07551
_diffrn_orient_matrix_UB_31 0.04446
_diffrn_orient_matrix_UB_32 0.06866
_diffrn_orient_matrix_UB_33 0.06560
_diffrn_radiation_detector 'scintillation counter'
_diffrn_radiation_monochromator Ni-filtered
_diffrn_radiation_source 'Rigaku rotating anode'
_diffrn_radiation_type 'Cu K\a'
_diffrn_radiation_wavelength 1.5418
_diffrn_reflns_av_R_equivalents 0.043
_diffrn_reflns_limit_h_max 13
_diffrn_reflns_limit_h_min 0
_diffrn_reflns_limit_k_max 13
_diffrn_reflns_limit_k_min -13
_diffrn_reflns_limit_l_max 10
_diffrn_reflns_limit_l_min -11
_diffrn_reflns_number 4351
_diffrn_reflns_reduction_process 'Lp correction applied'
_diffrn_reflns_theta_max 60.05
_diffrn_reflns_theta_min 3.69
_diffrn_standards_decay_% -2.37
_diffrn_standards_interval_count 150
_diffrn_standards_number 3
_exptl_absorpt_coefficient_mu 1.631
_exptl_absorpt_correction_T_max 0.997
_exptl_absorpt_correction_T_min 0.896
_exptl_absorpt_correction_type '\y scans '
_exptl_crystal_colour colorless
_exptl_crystal_density_diffrn 1.493
_exptl_crystal_density_meas ?
_exptl_crystal_description prismatic
_exptl_crystal_F_000 640.00
_exptl_crystal_size_max 0.400
_exptl_crystal_size_mid 0.200
_exptl_crystal_size_min 0.100
_refine_diff_density_max 0.52
_refine_diff_density_min -0.47
_refine_ls_extinction_coef 0.004(4)
_refine_ls_goodness_of_fit_obs 1.573
_refine_ls_hydrogen_treatment noref
_refine_ls_matrix_type full
_refine_ls_number_constraints 0
_refine_ls_number_parameters 392
_refine_ls_number_reflns 3165
_refine_ls_number_restraints 0
_refine_ls_R_factor_obs 0.0439
_refine_ls_shift/esd_max 0.1160
_refine_ls_structure_factor_coef F
_refine_ls_weighting_details 'w = 1/[\s^2^(Fo) + 0.0004Fo^2^]'
_refine_ls_weighting_scheme calc
_refine_ls_wR_factor_obs 0.0544
_reflns_number_observed 3165
_reflns_number_total 4125
_reflns_observed_criterion >3.0sigma(I)
_cod_data_source_file b106006f.txt
_cod_data_source_block '[B(pz)4]2Zn'
_cod_depositor_comments
;
The following automatic conversions were performed:

'_refine_ls_weighting_scheme' value 'w = 1/[?/fontfamily>s^2^(Fo) +
0.0004Fo^2^]' was changed to 'calc'. New tag
'_refine_ls_weighting_details' was created. The value of the new tag
was set to 'w = 1/[?/fontfamily>s^2^(Fo) + 0.0004Fo^2^]'.

Automatic conversion script
Id: cif_fix_values 3143 2015-03-26 13:38:13Z robertas 

The following automatic conversions were performed:

data name '_atom_type__scat_dispersion_real' was replaced with
'_atom_type_scat_dispersion_real' as specified in the replacement
file 'data/replacement-values/replacement_tags.lst'.

data name '_atom_type__scat_dispersion_imag' was replaced with
'_atom_type_scat_dispersion_imag' as specified in the replacement
file 'data/replacement-values/replacement_tags.lst'.

Automatic conversion script
Id: cif_correct_tags 9268 2022-04-12 08:56:07Z antanas 
;
_cod_original_cell_volume 1387.3(2)
_cod_database_code 7010975
_diffrn_reflns_av_sigmai_/neti 0.056
_refine_ls_shift/esd_min 0.0110

loop_
_symmetry_equiv_pos_as_xyz
'x, y, z'
'-x, -y, -z'

loop_
_atom_site_aniso_label
_atom_site_aniso_U_11
_atom_site_aniso_U_22
_atom_site_aniso_U_33
_atom_site_aniso_U_12
_atom_site_aniso_U_13
_atom_site_aniso_U_23
Zn(1) 0.0360(5) 0.0571(5) 0.0467(5) 0.0060(4) 0.0122(4) 0.0057(4)
Zn(2) 0.0410(5) 0.0517(5) 0.0494(5) 0.0111(4) 0.0011(4) 0.0137(4)
N(1) 0.045(2) 0.056(2) 0.050(2) 0.014(2) 0.014(2) 0.015(2)
N(2) 0.034(2) 0.056(2) 0.042(2) 0.008(2) 0.011(2) 0.015(2)
N(3) 0.040(2) 0.054(2) 0.058(2) 0.000(2) 0.020(2) 0.005(2)
N(4) 0.035(2) 0.049(2) 0.042(2) 0.006(2) 0.009(2) 0.005(2)
N(5) 0.038(2) 0.060(2) 0.047(2) 0.012(2) 0.014(2) 0.011(2)
N(6) 0.030(2) 0.052(2) 0.047(2) 0.008(2) 0.011(2) 0.010(2)
N(7) 0.045(2) 0.060(2) 0.053(2) 0.015(2) 0.015(2) 0.009(2)
N(8) 0.037(2) 0.059(2) 0.044(2) 0.008(2) 0.013(2) 0.010(2)
N(9) 0.052(2) 0.057(2) 0.053(2) 0.020(2) -0.001(2) 0.012(2)
N(10) 0.044(2) 0.056(2) 0.042(2) 0.015(2) 0.004(2) 0.011(2)
N(11) 0.039(2) 0.053(2) 0.059(2) 0.004(2) -0.002(2) 0.017(2)
N(12) 0.040(2) 0.054(2) 0.050(2) 0.011(2) 0.006(2) 0.018(2)
N(13) 0.042(2) 0.056(2) 0.050(2) 0.010(2) 0.004(2) 0.013(2)
N(14) 0.037(2) 0.046(2) 0.048(2) 0.011(2) 0.002(2) 0.010(2)
N(15) 0.050(3) 0.119(4) 0.071(3) 0.027(3) 0.000(2) 0.018(3)
N(16) 0.047(2) 0.068(3) 0.051(2) 0.016(2) -0.002(2) 0.016(2)
C(1) 0.054(3) 0.067(3) 0.055(3) 0.027(2) 0.009(2) 0.011(2)
C(2) 0.062(3) 0.058(3) 0.072(3) 0.015(2) 0.014(3) 0.023(3)
C(3) 0.049(3) 0.065(3) 0.063(3) 0.010(2) 0.017(2) 0.024(2)
C(4) 0.041(3) 0.052(3) 0.063(3) 0.000(2) 0.014(2) 0.009(2)
C(5) 0.047(3) 0.047(3) 0.057(3) 0.001(2) 0.003(2) 0.001(2)
C(6) 0.046(3) 0.054(3) 0.044(2) 0.010(2) 0.008(2) 0.003(2)
C(7) 0.048(3) 0.058(3) 0.037(2) 0.013(2) 0.007(2) 0.006(2)
C(8) 0.047(3) 0.070(3) 0.046(3) 0.017(2) -0.004(2) 0.002(2)
C(9) 0.036(2) 0.066(3) 0.059(3) 0.011(2) 0.013(2) 0.002(2)
C(10) 0.058(3) 0.061(3) 0.057(3) 0.015(2) 0.023(2) 0.008(2)
C(11) 0.059(3) 0.071(3) 0.046(3) 0.006(2) 0.023(2) 0.011(2)
C(12) 0.043(3) 0.070(3) 0.048(3) 0.006(2) 0.008(2) 0.013(2)
C(13) 0.062(3) 0.060(3) 0.067(3) 0.027(3) 0.008(3) 0.004(3)
C(14) 0.073(4) 0.073(4) 0.063(3) 0.026(3) 0.009(3) -0.004(3)
C(15) 0.058(3) 0.075(3) 0.047(3) 0.020(3) 0.002(2) 0.008(2)
C(16) 0.039(3) 0.067(3) 0.066(3) 0.001(2) 0.003(2) 0.013(3)
C(17) 0.051(3) 0.052(3) 0.083(4) -0.002(2) 0.017(3) 0.012(3)
C(18) 0.047(3) 0.054(3) 0.071(3) 0.013(2) 0.016(2) 0.026(2)
C(19) 0.049(3) 0.059(3) 0.055(3) 0.007(2) 0.012(2) 0.014(2)
C(20) 0.044(3) 0.063(3) 0.069(3) 0.010(2) 0.018(2) 0.006(2)
C(21) 0.041(3) 0.045(3) 0.071(3) 0.012(2) 0.009(2) 0.007(2)
C(22) 0.078(4) 0.128(6) 0.066(4) 0.056(4) -0.012(3) 0.020(4)
C(23) 0.104(5) 0.091(4) 0.058(3) 0.035(4) 0.001(3) 0.029(3)
C(24) 0.078(4) 0.089(4) 0.059(3) 0.006(3) 0.002(3) 0.032(3)
B(1) 0.034(3) 0.056(3) 0.042(3) 0.009(2) 0.009(2) 0.012(2)
B(2) 0.038(3) 0.049(3) 0.050(3) 0.007(2) 0.001(2) 0.013(2)

loop_
_atom_site_label
_atom_site_fract_x
_atom_site_fract_y
_atom_site_fract_z
_atom_site_U_iso_or_equiv
_atom_site_thermal_displace_type
_atom_site_calc_flag
_atom_site_calc_attached_atom
_atom_site_occupancy
_atom_site_refinement_flags
Zn(1) 1.0000 0.0000 1.0000 0.0468(2) Uani d . 0.50 S
Zn(2) 0.5000 0.5000 0.5000 0.0484(2) Uani d . 0.50 S
N(1) 0.9687(3) -0.1044(3) 1.1654(4) 0.049(1) Unai d . 1.00 .
N(2) 0.8928(3) -0.0791(3) 1.2406(3) 0.0435(10) Unai d . 1.00 .
N(3) 1.0254(3) 0.1345(3) 1.1563(4) 0.051(1) Unai d . 1.00 .
N(4) 0.9542(3) 0.1286(3) 1.2462(3) 0.0423(10) Unai d . 1.00 .
N(5) 0.8183(3) 0.0001(3) 0.9652(4) 0.047(1) Unai d . 1.00 .
N(6) 0.7700(3) 0.0174(3) 1.0752(3) 0.0429(10) Unai d . 1.00 .
N(7) 0.7035(3) 0.1182(3) 1.3164(4) 0.052(1) Unai d . 1.00 .
N(8) 0.7866(3) 0.0557(3) 1.3395(3) 0.046(1) Unai d . 1.00 .
N(9) 0.5602(3) 0.5759(3) 0.7143(4) 0.055(1) Unai d . 1.00 .
N(10) 0.6309(3) 0.5242(3) 0.8037(3) 0.048(1) Unai d . 1.00 .
N(11) 0.4726(3) 0.3447(3) 0.5861(4) 0.053(1) Unai d . 1.00 .
N(12) 0.5594(3) 0.3234(3) 0.6894(4) 0.048(1) Unai d . 1.00 .
N(13) 0.6725(3) 0.4715(3) 0.5179(4) 0.050(1) Unai d . 1.00 .
N(14) 0.7322(3) 0.4373(3) 0.6375(3) 0.0447(10) Unai d . 1.00 .
N(15) 0.8569(4) 0.4215(4) 0.9258(5) 0.081(2) Unai d . 1.00 .
N(16) 0.7413(3) 0.3801(3) 0.8834(4) 0.057(1) Unai d . 1.00 .
C(1) 0.9743(4) -0.2103(4) 1.1747(5) 0.057(1) Unai d . 1.00 .
C(2) 0.9032(4) -0.2561(4) 1.2556(5) 0.063(2) Unai d . 1.00 .
C(3) 0.8517(4) -0.1718(4) 1.2944(5) 0.058(1) Unai d . 1.00 .
C(4) 1.1063(4) 0.2256(4) 1.2051(5) 0.053(1) Unai d . 1.00 .
C(5) 1.0899(4) 0.2805(4) 1.3258(5) 0.054(1) Unai d . 1.00 .
C(6) 0.9930(4) 0.2160(4) 1.3485(4) 0.049(1) Unai d . 1.00 .
C(7) 0.7321(4) -0.0257(4) 0.8496(4) 0.048(1) Unai d . 1.00 .
C(8) 0.6276(4) -0.0245(4) 0.8817(5) 0.057(1) Unai d . 1.00 .
C(9) 0.6550(4) 0.0030(4) 1.0245(5) 0.054(1) Unai d . 1.00 .
C(10) 0.6907(4) 0.1509(4) 1.4440(5) 0.057(1) Unai d . 1.00 .
C(11) 0.7642(4) 0.1119(4) 1.5500(5) 0.058(1) Unai d . 1.00 .
C(12) 0.8243(4) 0.0523(4) 1.4811(5) 0.055(1) Unai d . 1.00 .
C(13) 0.5484(4) 0.6660(4) 0.7900(5) 0.063(2) Unai d . 1.00 .
C(14) 0.6122(5) 0.6761(4) 0.9278(5) 0.070(2) Unai d . 1.00 .
C(15) 0.6625(4) 0.5857(4) 0.9318(5) 0.061(2) Unai d . 1.00 .
C(16) 0.4002(4) 0.2484(4) 0.5379(5) 0.060(1) Unai d . 1.00 .
C(17) 0.4377(4) 0.1633(4) 0.6070(6) 0.063(2) Unai d . 1.00 .
C(18) 0.5381(4) 0.2136(4) 0.7005(5) 0.056(1) Unai d . 1.00 .
C(19) 0.7383(4) 0.4717(4) 0.4278(5) 0.055(1) Unai d . 1.00 .
C(20) 0.8395(4) 0.4371(4) 0.4846(5) 0.058(1) Unai d . 1.00 .
C(21) 0.8325(4) 0.4157(4) 0.6164(5) 0.053(1) Unai d . 1.00 .
C(22) 0.8887(5) 0.3933(6) 1.0551(6) 0.091(2) Unai d . 1.00 .
C(23) 0.7961(6) 0.3351(5) 1.0969(6) 0.084(2) Unai d . 1.00 .
C(24) 0.7046(5) 0.3306(5) 0.9874(5) 0.078(2) Unai d . 1.00 .
B(1) 0.8496(4) 0.0305(4) 1.2267(5) 0.044(1) Unai d . 1.00 .
B(2) 0.6673(4) 0.4159(4) 0.7540(5) 0.048(1) Unai d . 1.00 .
H(1) 1.0222 -0.2506 1.1311 0.0675 Uiso calc . 1.00 .
H(2) 0.8925 -0.3314 1.2783 0.0758 Uiso calc . 1.00 .
H(3) 0.7948 -0.1770 1.3508 0.0702 Uiso calc . 1.00 .
H(4) 1.1690 0.2507 1.1615 0.0645 Uiso calc . 1.00 .
H(5) 1.1361 0.3493 1.3828 0.0646 Uiso calc . 1.00 .
H(6) 0.9580 0.2314 1.4250 0.0596 Uiso calc . 1.00 .
H(7) 0.7418 -0.0440 0.7548 0.0584 Uiso calc . 1.00 .
H(8) 0.5525 -0.0399 0.8174 0.0677 Uiso calc . 1.00 .
H(9) 0.6004 0.0114 1.0818 0.0638 Uiso calc . 1.00 .
H(10) 0.6366 0.1977 1.4608 0.0701 Uiso calc . 1.00 .
H(11) 0.7707 0.1234 1.6505 0.0697 Uiso calc . 1.00 .
H(12) 0.8847 0.0146 1.5250 0.0648 Uiso calc . 1.00 .
H(13) 0.5024 0.7185 0.7535 0.0763 Uiso calc . 1.00 .
H(14) 0.6188 0.7340 1.0060 0.0829 Uiso calc . 1.00 .
H(15) 0.7138 0.5690 1.0155 0.0724 Uiso calc . 1.00 .
H(16) 0.3297 0.2389 0.4637 0.0707 Uiso calc . 1.00 .
H(17) 0.3999 0.0844 0.5895 0.0765 Uiso calc . 1.00 .
H(18) 0.5878 0.1771 0.7657 0.0675 Uiso calc . 1.00 .
H(19) 0.7176 0.4934 0.3333 0.0671 Uiso calc . 1.00 .
H(20) 0.9021 0.4289 0.4394 0.0696 Uiso calc . 1.00 .
H(21) 0.8900 0.3879 0.6832 0.0641 Uiso calc . 1.00 .
H(22) 0.9687 0.4117 1.1113 0.1088 Uiso calc . 1.00 .
H(23) 0.7965 0.3044 1.1847 0.1008 Uiso calc . 1.00 .
H(24) 0.6247 0.2971 0.9830 0.0926 Uiso calc . 1.00 .

loop_
_atom_type_symbol
_atom_type_oxidation_number
_atom_type_number_in_cell
_atom_type_scat_dispersion_real
_atom_type_scat_dispersion_imag
_atom_type_scat_source
Zn 0 2 1.549 0.678
; International Tables for Crystallography
(1992, Vol. C, Tables 4. 2. 6. 8 and 6. 1. 1. 1)
;
C 0 48 0.018 0.009
; International Tables for Crystallography
(1992, Vol. C, Tables 4. 2. 6. 8 and 6. 1. 1. 1)
;
H 0 48 0.000 0.000
; International Tables for Crystallography
(1992, Vol. C, Tables 6. 1. 1. 2)
;
N 0 32 0.031 0.018
; International Tables for Crystallography
(1992, Vol. C, Tables 4. 2. 6. 8 and 6. 1. 1. 1)
;
B 0 4 0.009 0.004
; International Tables for Crystallography
(1992, Vol. C, Tables 4. 2. 6. 8 and 6. 1. 1. 1)
;

loop_
_geom_angle_atom_site_label_1
_geom_angle_atom_site_label_2
_geom_angle_atom_site_label_3
_geom_angle
_geom_angle_site_symmetry_1
_geom_angle_site_symmetry_2
_geom_angle_site_symmetry_3
_geom_angle_publ_flag
N(1) Zn(1) N(1) 180.0 1_555 1_555 2_757 yes
N(1) Zn(1) N(3) 85.2(1) 1_555 1_555 1_555 yes
N(1) Zn(1) N(3) 94.8(1) 1_555 1_555 2_757 yes
N(1) Zn(1) N(5) 83.6(1) 1_555 1_555 1_555 yes
N(1) Zn(1) N(5) 96.4(1) 1_555 1_555 2_757 yes
N(1) Zn(1) N(3) 94.8(1) 2_757 1_555 1_555 yes
N(1) Zn(1) N(3) 85.2(1) 2_757 1_555 2_757 yes
N(1) Zn(1) N(5) 96.4(1) 2_757 1_555 1_555 yes
N(1) Zn(1) N(5) 83.6(1) 2_757 1_555 2_757 yes
N(3) Zn(1) N(3) 180.0 1_555 1_555 2_757 yes
N(3) Zn(1) N(5) 86.5(1) 1_555 1_555 1_555 yes
N(3) Zn(1) N(5) 93.5(1) 1_555 1_555 2_757 yes
N(3) Zn(1) N(5) 93.5(1) 2_757 1_555 1_555 yes
N(3) Zn(1) N(5) 86.5(1) 2_757 1_555 2_757 yes
N(5) Zn(1) N(5) 180.0000(1) 1_555 1_555 2_757 yes
N(9) Zn(2) N(9) 180.0 1_555 1_555 2_666 yes
N(9) Zn(2) N(11) 85.4(1) 1_555 1_555 1_555 yes
N(9) Zn(2) N(11) 94.6(1) 1_555 1_555 2_666 yes
N(9) Zn(2) N(13) 86.3(1) 1_555 1_555 1_555 yes
N(9) Zn(2) N(13) 93.7(1) 1_555 1_555 2_666 yes
N(9) Zn(2) N(11) 94.6(1) 2_666 1_555 1_555 yes
N(9) Zn(2) N(11) 85.4(1) 2_666 1_555 2_666 yes
N(9) Zn(2) N(13) 93.7(1) 2_666 1_555 1_555 yes
N(9) Zn(2) N(13) 86.3(1) 2_666 1_555 2_666 yes
N(11) Zn(2) N(11) 180.0 1_555 1_555 2_666 yes
N(11) Zn(2) N(13) 84.3(1) 1_555 1_555 1_555 yes
N(11) Zn(2) N(13) 95.7(1) 1_555 1_555 2_666 yes
N(11) Zn(2) N(13) 95.7(1) 2_666 1_555 1_555 yes
N(11) Zn(2) N(13) 84.3(1) 2_666 1_555 2_666 yes
N(13) Zn(2) N(13) 180.0 1_555 1_555 2_666 yes
Zn(1) N(1) N(2) 117.8(2) 1_555 1_555 1_555 yes
Zn(1) N(1) C(1) 130.5(3) 1_555 1_555 1_555 yes
N(2) N(1) C(1) 106.7(3) 1_555 1_555 1_555 yes
N(1) N(2) C(3) 108.8(3) 1_555 1_555 1_555 yes
N(1) N(2) B(1) 119.1(3) 1_555 1_555 1_555 yes
C(3) N(2) B(1) 130.6(3) 1_555 1_555 1_555 yes
Zn(1) N(3) N(4) 118.1(2) 1_555 1_555 1_555 yes
Zn(1) N(3) C(4) 134.8(3) 1_555 1_555 1_555 yes
N(4) N(3) C(4) 106.6(3) 1_555 1_555 1_555 yes
N(3) N(4) C(6) 108.9(3) 1_555 1_555 1_555 yes
N(3) N(4) B(1) 122.2(3) 1_555 1_555 1_555 yes
C(6) N(4) B(1) 128.9(3) 1_555 1_555 1_555 yes
Zn(1) N(5) N(6) 121.0(2) 1_555 1_555 1_555 yes
Zn(1) N(5) C(7) 132.0(3) 1_555 1_555 1_555 yes
N(6) N(5) C(7) 106.6(3) 1_555 1_555 1_555 yes
N(5) N(6) C(9) 108.6(3) 1_555 1_555 1_555 yes
N(5) N(6) B(1) 117.4(3) 1_555 1_555 1_555 yes
C(9) N(6) B(1) 133.2(3) 1_555 1_555 1_555 yes
N(8) N(7) C(10) 105.1(3) 1_555 1_555 1_555 yes
N(7) N(8) C(12) 109.9(3) 1_555 1_555 1_555 yes
N(7) N(8) B(1) 120.7(3) 1_555 1_555 1_555 yes
C(12) N(8) B(1) 126.5(3) 1_555 1_555 1_555 yes
Zn(2) N(9) N(10) 116.9(3) 1_555 1_555 1_555 yes
Zn(2) N(9) C(13) 136.4(3) 1_555 1_555 1_555 yes
N(10) N(9) C(13) 106.6(4) 1_555 1_555 1_555 yes
N(9) N(10) C(15) 108.3(3) 1_555 1_555 1_555 yes
N(9) N(10) B(2) 122.4(3) 1_555 1_555 1_555 yes
C(15) N(10) B(2) 129.3(4) 1_555 1_555 1_555 yes
Zn(2) N(11) N(12) 118.6(3) 1_555 1_555 1_555 yes
Zn(2) N(11) C(16) 132.6(3) 1_555 1_555 1_555 yes
N(12) N(11) C(16) 106.3(3) 1_555 1_555 1_555 yes
N(11) N(12) C(18) 108.6(3) 1_555 1_555 1_555 yes
N(11) N(12) B(2) 119.3(3) 1_555 1_555 1_555 yes
C(18) N(12) B(2) 131.3(3) 1_555 1_555 1_555 yes
Zn(2) N(13) N(14) 121.0(3) 1_555 1_555 1_555 yes
Zn(2) N(13) C(19) 132.6(3) 1_555 1_555 1_555 yes
N(14) N(13) C(19) 106.2(3) 1_555 1_555 1_555 yes
N(13) N(14) C(21) 109.0(3) 1_555 1_555 1_555 yes
N(13) N(14) B(2) 116.7(3) 1_555 1_555 1_555 yes
C(21) N(14) B(2) 133.7(4) 1_555 1_555 1_555 yes
N(16) N(15) C(22) 104.6(5) 1_555 1_555 1_555 yes
N(15) N(16) C(24) 110.0(4) 1_555 1_555 1_555 yes
N(15) N(16) B(2) 120.7(4) 1_555 1_555 1_555 yes
C(24) N(16) B(2) 127.4(4) 1_555 1_555 1_555 yes
N(1) C(1) C(2) 111.1(4) 1_555 1_555 1_555 yes
N(1) C(1) H(1) 124.6(5) 1_555 1_555 1_555 no
C(2) C(1) H(1) 124.3(5) 1_555 1_555 1_555 no
C(1) C(2) C(3) 104.9(4) 1_555 1_555 1_555 yes
C(1) C(2) H(2) 126.9(5) 1_555 1_555 1_555 no
C(3) C(2) H(2) 128.3(5) 1_555 1_555 1_555 no
N(2) C(3) C(2) 108.5(4) 1_555 1_555 1_555 yes
N(2) C(3) H(3) 125.6(5) 1_555 1_555 1_555 no
C(2) C(3) H(3) 125.8(5) 1_555 1_555 1_555 no
N(3) C(4) C(5) 111.1(4) 1_555 1_555 1_555 yes
N(3) C(4) H(4) 124.5(4) 1_555 1_555 1_555 no
C(5) C(4) H(4) 124.4(4) 1_555 1_555 1_555 no
C(4) C(5) C(6) 104.4(4) 1_555 1_555 1_555 yes
C(4) C(5) H(5) 128.3(5) 1_555 1_555 1_555 no
C(6) C(5) H(5) 127.2(5) 1_555 1_555 1_555 no
N(4) C(6) C(5) 109.0(4) 1_555 1_555 1_555 yes
N(4) C(6) H(6) 125.3(4) 1_555 1_555 1_555 no
C(5) C(6) H(6) 125.6(4) 1_555 1_555 1_555 no
N(5) C(7) C(8) 111.0(4) 1_555 1_555 1_555 yes
N(5) C(7) H(7) 124.2(4) 1_555 1_555 1_555 no
C(8) C(7) H(7) 124.7(4) 1_555 1_555 1_555 no
C(7) C(8) C(9) 104.5(4) 1_555 1_555 1_555 yes
C(7) C(8) H(8) 127.4(5) 1_555 1_555 1_555 no
C(9) C(8) H(8) 128.1(5) 1_555 1_555 1_555 no
N(6) C(9) C(8) 109.4(4) 1_555 1_555 1_555 yes
N(6) C(9) H(9) 124.9(4) 1_555 1_555 1_555 no
C(8) C(9) H(9) 125.7(4) 1_555 1_555 1_555 no
N(7) C(10) C(11) 112.2(4) 1_555 1_555 1_555 yes
N(7) C(10) H(10) 123.8(5) 1_555 1_555 1_555 no
C(11) C(10) H(10) 124.1(5) 1_555 1_555 1_555 no
C(10) C(11) C(12) 104.7(4) 1_555 1_555 1_555 yes
C(10) C(11) H(11) 128.0(5) 1_555 1_555 1_555 no
C(12) C(11) H(11) 127.4(5) 1_555 1_555 1_555 no
N(8) C(12) C(11) 108.2(4) 1_555 1_555 1_555 yes
N(8) C(12) H(12) 125.9(4) 1_555 1_555 1_555 no
C(11) C(12) H(12) 125.9(4) 1_555 1_555 1_555 no
N(9) C(13) C(14) 110.9(4) 1_555 1_555 1_555 yes
N(9) C(13) H(13) 124.6(5) 1_555 1_555 1_555 no
C(14) C(13) H(13) 124.4(5) 1_555 1_555 1_555 no
C(13) C(14) C(15) 104.5(4) 1_555 1_555 1_555 yes
C(13) C(14) H(14) 128.2(5) 1_555 1_555 1_555 no
C(15) C(14) H(14) 127.3(5) 1_555 1_555 1_555 no
N(10) C(15) C(14) 109.7(4) 1_555 1_555 1_555 yes
N(10) C(15) H(15) 125.9(5) 1_555 1_555 1_555 no
C(14) C(15) H(15) 124.5(5) 1_555 1_555 1_555 no
N(11) C(16) C(17) 111.3(4) 1_555 1_555 1_555 yes
N(11) C(16) H(16) 124.2(5) 1_555 1_555 1_555 no
C(17) C(16) H(16) 124.5(5) 1_555 1_555 1_555 no
C(16) C(17) C(18) 104.4(4) 1_555 1_555 1_555 yes
C(16) C(17) H(17) 127.0(5) 1_555 1_555 1_555 no
C(18) C(17) H(17) 128.5(5) 1_555 1_555 1_555 no
N(12) C(18) C(17) 109.4(4) 1_555 1_555 1_555 yes
N(12) C(18) H(18) 124.7(5) 1_555 1_555 1_555 no
C(17) C(18) H(18) 125.9(5) 1_555 1_555 1_555 no
N(13) C(19) C(20) 111.1(4) 1_555 1_555 1_555 yes
N(13) C(19) H(19) 124.2(4) 1_555 1_555 1_555 no
C(20) C(19) H(19) 124.7(5) 1_555 1_555 1_555 no
C(19) C(20) C(21) 105.1(4) 1_555 1_555 1_555 yes
C(19) C(20) H(20) 127.4(5) 1_555 1_555 1_555 no
C(21) C(20) H(20) 127.5(5) 1_555 1_555 1_555 no
N(14) C(21) C(20) 108.6(4) 1_555 1_555 1_555 yes
N(14) C(21) H(21) 125.9(5) 1_555 1_555 1_555 no
C(20) C(21) H(21) 125.4(4) 1_555 1_555 1_555 no
N(15) C(22) C(23) 112.2(5) 1_555 1_555 1_555 yes
N(15) C(22) H(22) 122.6(7) 1_555 1_555 1_555 no
C(23) C(22) H(22) 125.2(6) 1_555 1_555 1_555 no
C(22) C(23) C(24) 104.2(5) 1_555 1_555 1_555 yes
C(22) C(23) H(23) 128.3(6) 1_555 1_555 1_555 no
C(24) C(23) H(23) 127.5(7) 1_555 1_555 1_555 no
N(16) C(24) C(23) 109.0(5) 1_555 1_555 1_555 yes
N(16) C(24) H(24) 125.1(5) 1_555 1_555 1_555 no
C(23) C(24) H(24) 125.8(6) 1_555 1_555 1_555 no
N(2) B(1) N(4) 109.5(3) 1_555 1_555 1_555 yes
N(2) B(1) N(6) 106.5(3) 1_555 1_555 1_555 yes
N(2) B(1) N(8) 111.4(3) 1_555 1_555 1_555 yes
N(4) B(1) N(6) 110.0(3) 1_555 1_555 1_555 yes
N(4) B(1) N(8) 107.4(3) 1_555 1_555 1_555 yes
N(6) B(1) N(8) 112.0(3) 1_555 1_555 1_555 yes
N(8) B(2) N(12) 110.1(3) 1_555 1_555 1_555 yes
N(8) B(2) N(14) 109.4(3) 1_555 1_555 1_555 yes
N(8) B(2) N(16) 107.6(4) 1_555 1_555 1_555 yes
N(10) B(2) N(14) 107.5(3) 1_555 1_555 1_555 yes
N(10) B(2) N(16) 109.6(4) 1_555 1_555 1_555 yes
N(12) B(2) N(16) 112.7(4) 1_555 1_555 1_555 yes

loop_
_geom_bond_atom_site_label_1
_geom_bond_atom_site_label_2
_geom_bond_distance
_geom_bond_site_symmetry_1
_geom_bond_site_symmetry_2
_geom_bond_publ_flag
Zn(1) N(1) 2.216(3) 1_555 1_555 yes
Zn(1) N(1) 2.216(3) 1_555 2_757 yes
Zn(1) N(3) 2.078(3) 1_555 1_555 yes
Zn(1) N(3) 2.078(3) 1_555 2_757 yes
Zn(1) N(5) 2.152(3) 1_555 1_555 yes
Zn(1) N(5) 2.152(3) 1_555 2_757 yes
Zn(2) N(9) 2.128(4) 1_555 1_555 yes
Zn(2) N(9) 2.128(4) 1_555 2_666 yes
Zn(2) N(11) 2.159(3) 1_555 1_555 yes
Zn(2) N(11) 2.159(3) 1_555 2_666 yes
Zn(2) N(13) 2.151(3) 1_555 1_555 yes
Zn(2) N(13) 2.151(3) 1_555 2_666 yes
N(1) N(2) 1.361(4) 1_555 1_555 yes
N(1) C(1) 1.324(5) 1_555 1_555 yes
N(2) C(3) 1.361(5) 1_555 1_555 yes
N(2) B(1) 1.534(6) 1_555 1_555 yes
N(3) N(4) 1.365(4) 1_555 1_555 yes
N(3) C(4) 1.322(5) 1_555 1_555 yes
N(4) C(6) 1.339(5) 1_555 1_555 yes
N(4) B(1) 1.553(6) 1_555 1_555 yes
N(5) N(6) 1.356(4) 1_555 1_555 yes
N(5) C(7) 1.326(5) 1_555 1_555 yes
N(6) C(9) 1.344(5) 1_555 1_555 yes
N(6) B(1) 1.554(5) 1_555 1_555 yes
N(7) N(8) 1.361(4) 1_555 1_555 yes
N(7) C(10) 1.330(5) 1_555 1_555 yes
N(8) C(12) 1.367(5) 1_555 1_555 yes
N(8) B(1) 1.519(5) 1_555 1_555 yes
N(9) N(10) 1.362(4) 1_555 1_555 yes
N(9) C(13) 1.323(5) 1_555 1_555 yes
N(10) C(15) 1.342(5) 1_555 1_555 yes
N(10) B(2) 1.544(6) 1_555 1_555 yes
N(11) N(12) 1.364(4) 1_555 1_555 yes
N(11) C(16) 1.318(5) 1_555 1_555 yes
N(12) C(18) 1.347(5) 1_555 1_555 yes
N(12) B(2) 1.541(6) 1_555 1_555 yes
N(13) N(14) 1.373(4) 1_555 1_555 yes
N(13) C(19) 1.318(5) 1_555 1_555 yes
N(14) C(21) 1.346(5) 1_555 1_555 yes
N(14) B(2) 1.546(6) 1_555 1_555 yes
N(15) N(16) 1.358(5) 1_555 1_555 yes
N(15) C(22) 1.335(7) 1_555 1_555 yes
N(16) C(24) 1.355(6) 1_555 1_555 yes
N(16) B(2) 1.526(6) 1_555 1_555 yes
C(1) C(2) 1.384(6) 1_555 1_555 yes
C(1) H(1) 0.97 1_555 1_555 no
C(2) C(3) 1.366(6) 1_555 1_555 yes
C(2) H(2) 0.97 1_555 1_555 no
C(3) H(3) 0.98 1_555 1_555 no
C(4) C(5) 1.379(6) 1_555 1_555 yes
C(4) H(4) 0.97 1_555 1_555 no
C(5) C(6) 1.373(6) 1_555 1_555 yes
C(5) H(5) 0.97 1_555 1_555 no
C(6) H(6) 0.96 1_555 1_555 no
C(7) C(8) 1.376(6) 1_555 1_555 yes
C(7) H(7) 0.97 1_555 1_555 no
C(8) C(9) 1.360(6) 1_555 1_555 yes
C(8) H(8) 0.96 1_555 1_555 no
C(9) H(9) 0.97 1_555 1_555 no
C(10) C(11) 1.386(6) 1_555 1_555 yes
C(10) H(10) 0.98 1_555 1_555 no
C(11) C(12) 1.358(6) 1_555 1_555 yes
C(11) H(11) 0.97 1_555 1_555 no
C(12) H(12) 0.97 1_555 1_555 no
C(13) C(14) 1.378(7) 1_555 1_555 yes
C(13) H(13) 0.97 1_555 1_555 no
C(14) C(15) 1.356(6) 1_555 1_555 yes
C(14) H(14) 0.98 1_555 1_555 no
C(15) H(15) 0.97 1_555 1_555 no
C(16) C(17) 1.383(6) 1_555 1_555 yes
C(16) H(16) 0.97 1_555 1_555 no
C(17) C(18) 1.353(6) 1_555 1_555 yes
C(17) H(17) 0.98 1_555 1_555 no
C(18) H(18) 0.97 1_555 1_555 no
C(19) C(20) 1.383(6) 1_555 1_555 yes
C(19) H(19) 0.98 1_555 1_555 no
C(20) C(21) 1.361(6) 1_555 1_555 yes
C(20) H(20) 0.98 1_555 1_555 no
C(21) H(21) 0.97 1_555 1_555 no
C(22) C(23) 1.387(8) 1_555 1_555 yes
C(22) H(22) 0.98 1_555 1_555 no
C(23) C(24) 1.347(7) 1_555 1_555 yes
C(23) H(23) 0.97 1_555 1_555 no
C(24) H(24) 0.97 1_555 1_555 no

loop_
_cod_changelog_entry_id
_cod_changelog_entry_author
_cod_changelog_entry_date
_cod_changelog_entry_text
1 'Vaitkus, Antanas' 2022-05-09T01:35:00+03:00 'Updated bibliographic information.'
2 'Vaitkus, Antanas' 2022-05-09T06:00:00+03:00
;
 Replaced the '?/fontfamily>' sequence with a backslash symbol ('\')
 in multiple data values.
;
3 'Vaitkus, Antanas' 2022-05-10T12:45:00+03:00
;
 Changed the '_cell_formula_unit_z' data name to '_cell_formula_units_Z'.
;
